data_1511814
loop_
_publ_author_name
'Kumar, Shiv'
'Venkatramaiah, N.'
'Patil, Satish'

_publ_section_title
;
 Fluoranthene Based Derivatives for Detection of Trace Explosive
 Nitroaromatics
;
_journal_issue 14
_journal_name_full 'The Journal of Physical Chemistry C'
_journal_page_first 7236
_journal_paper_doi 10.1021/jp3121148
_journal_volume 117
_journal_year 2013
_chemical_compound_source 'see text'
_chemical_formula_moiety 'C60 H64 O2'
_chemical_formula_sum 'C60 H64 O2'
_chemical_formula_weight 817.11
_chemical_name_systematic ?
_space_group_IT_number 14
_symmetry_cell_setting monoclinic
_symmetry_Int_Tables_number 14
_symmetry_space_group_name_Hall '-P 2ybc'
_symmetry_space_group_name_H-M 'P 1 21/c 1'
_atom_sites_solution_hydrogens geom
_atom_sites_solution_primary direct
_atom_sites_solution_secondary difmap
_cell_angle_alpha 90
_cell_angle_beta 107.800(3)
_cell_angle_gamma 90
_cell_formula_units_Z 4
_cell_length_a 12.4695(4)
_cell_length_b 25.1015(5)
_cell_length_c 16.1011(5)
_cell_measurement_reflns_used 49750
_cell_measurement_temperature 120(1)
_cell_measurement_theta_max 25.00
_cell_measurement_theta_min 2.36
_cell_volume 4798.4(2)
_computing_cell_refinement 'CrysAlisPro CCD (Oxford Diffraction, 2009)'
_computing_data_collection 'CrysAlisPro CCD (Oxford Diffraction, 2009)'
_computing_data_reduction 'CrysAlisPro RED (Oxford Diffraction, 2009)'
_computing_molecular_graphics 'Ortep-3 (Farrugia, 1997) and CAMERON (Watkin et al., 1993)'
_computing_publication_material 'WinGX (Farrugia, 1999)'
_computing_structure_refinement 'SHELXL97 (Sheldrick, 2008)'
_computing_structure_solution 'SHELXS97  (Sheldrick, 2008)'
_diffrn_ambient_temperature 120(1)
_diffrn_measured_fraction_theta_full 0.999
_diffrn_measured_fraction_theta_max 0.999
_diffrn_measurement_device_type 'Oxford Xcalibur,Eos(Nova) CCD detector'
_diffrn_measurement_method 'f\w scans'
_diffrn_radiation_monochromator graphite
_diffrn_radiation_probe x-ray
_diffrn_radiation_source 'Enhance (Mo) X-ray Source'
_diffrn_radiation_type MoK\a
_diffrn_radiation_wavelength 0.71073
_diffrn_reflns_av_R_equivalents 0.0692
_diffrn_reflns_av_sigmaI/netI 0.0479
_diffrn_reflns_limit_h_max 14
_diffrn_reflns_limit_h_min -14
_diffrn_reflns_limit_k_max 29
_diffrn_reflns_limit_k_min -29
_diffrn_reflns_limit_l_max 19
_diffrn_reflns_limit_l_min -19
_diffrn_reflns_number 49750
_diffrn_reflns_reduction_process
;
;
_diffrn_reflns_theta_full 25.00
_diffrn_reflns_theta_max 25.00
_diffrn_reflns_theta_min 2.36
_exptl_absorpt_coefficient_mu 0.066
_exptl_absorpt_correction_T_max 0.9869
_exptl_absorpt_correction_T_min 0.9804
_exptl_absorpt_correction_type multi-scan
_exptl_absorpt_process_details 'CrysAlis RED (Oxford Diffraction,2009)'
_exptl_crystal_colour colorless
_exptl_crystal_density_diffrn 1.131
_exptl_crystal_density_method 'Not Measured'
_exptl_crystal_description block
_exptl_crystal_F_000 1760
_exptl_crystal_size_max 0.30
_exptl_crystal_size_mid 0.20
_exptl_crystal_size_min 0.20
_refine_diff_density_max 0.800
_refine_diff_density_min -0.721
_refine_diff_density_rms 0.051
_refine_ls_extinction_expression Fc^*^=kFc[1+0.001xFc^2^\l^3^/sin(2\q)]^-1/4^
_refine_ls_extinction_method SHELXL
_refine_ls_goodness_of_fit_ref 1.268
_refine_ls_hydrogen_treatment constr
_refine_ls_matrix_type full
_refine_ls_number_parameters 564
_refine_ls_number_reflns 8439
_refine_ls_number_restraints 0
_refine_ls_restrained_S_all 1.268
_refine_ls_R_factor_all 0.0913
_refine_ls_R_factor_gt 0.0664
_refine_ls_shift/su_max 0.077
_refine_ls_shift/su_mean 0.003
_refine_ls_structure_factor_coef Fsqd
_refine_ls_weighting_details 'calc w=1/[\s^2^(Fo^2^)+(0.1000P)^2^+0.0000P] where P=(Fo^2^+2Fc^2^)/3'
_refine_ls_weighting_scheme calc
_refine_ls_wR_factor_gt 0.1878
_refine_ls_wR_factor_ref 0.2079
_reflns_number_gt 6144
_reflns_number_total 8439
_reflns_threshold_expression >2sigma(I)
_cod_data_source_file jp3121148_si_003.cif
_cod_data_source_block sv_109_red
_cod_depositor_comments
;
The following automatic conversions were performed:

'_symmetry_cell_setting' value 'Monoclinic' changed to 'monoclinic'
according to /home/saulius/struct/CIF-dictionaries/cif_core.dic
dictionary named 'cif_core.dic' version 2.4.2 from 2011-04-26.

Automatic conversion script
Id: cif_fix_values 1891 2012-01-12 08:04:46Z andrius 
;
_cod_original_sg_symbol_H-M 'P 21/c'
_cod_database_code 1511814

loop_
_symmetry_equiv_pos_site_id
_symmetry_equiv_pos_as_xyz
1 x,y,z
2 -x,1/2+y,1/2-z
3 -x,-y,-z
4 x,1/2-y,1/2+z

loop_
_atom_site_label
_atom_site_type_symbol
_atom_site_fract_x
_atom_site_fract_y
_atom_site_fract_z
_atom_site_U_iso_or_equiv
_atom_site_adp_type
_atom_site_occupancy
_atom_site_symmetry_multiplicity
_atom_site_calc_flag
_atom_site_refinement_flags
O O 0.11397(14) 0.09852(6) 0.22024(10) 0.0378(4) Uani 1 1 d .
O0AA O -0.03828(13) 0.31480(6) 0.43537(11) 0.0364(4) Uani 1 1 d .
C C 0.56275(19) 0.19087(8) 0.50756(15) 0.0272(5) Uani 1 1 d .
C0AA C 0.25537(19) 0.32177(8) 0.44260(15) 0.0289(5) Uani 1 1 d .
H0AA H 0.3006 0.3449 0.4229 0.035 Uiso 1 1 calc R
C1AA C 0.42327(19) 0.25992(8) 0.50826(14) 0.0262(5) Uani 1 1 d .
C2AA C 0.48161(19) 0.34388(8) 0.59952(15) 0.0280(5) Uani 1 1 d .
C3AA C 0.3284(2) 0.13020(9) 0.42210(16) 0.0316(6) Uani 1 1 d .
H3AA H 0.3625 0.1133 0.4750 0.038 Uiso 1 1 calc R
C4AA C 0.50719(19) 0.29109(8) 0.56663(14) 0.0267(5) Uani 1 1 d .
C5AA C 0.64417(19) 0.22059(8) 0.56829(15) 0.0274(5) Uani 1 1 d .
C6AA C 0.45171(19) 0.21096(8) 0.47670(14) 0.0267(5) Uani 1 1 d .
C7AA C 0.61611(19) 0.27096(9) 0.59729(15) 0.0278(5) Uani 1 1 d .
C8AA C 0.07278(19) 0.29997(9) 0.45550(15) 0.0290(5) Uani 1 1 d .
C9AA C 0.7177(2) 0.29223(9) 0.66352(15) 0.0307(5) Uani 1 1 d .
C0BA C 0.59472(19) 0.13786(8) 0.47976(15) 0.0284(5) Uani 1 1 d .
C1BA C 0.6287(2) 0.13211(9) 0.40592(16) 0.0357(6) Uani 1 1 d .
H1BA H 0.6304 0.1617 0.3717 0.043 Uiso 1 1 calc R
C2BA C 0.36290(19) 0.18156(8) 0.40801(15) 0.0272(5) Uani 1 1 d .
C3BA C 0.19333(19) 0.12837(9) 0.27871(15) 0.0299(5) Uani 1 1 d .
C4BA C 0.8042(2) 0.25443(9) 0.66989(15) 0.0307(5) Uani 1 1 d .
C5BA C 0.1424(2) 0.33347(9) 0.42674(15) 0.0313(6) Uani 1 1 d .
H5BA H 0.1128 0.3643 0.3963 0.038 Uiso 1 1 calc R
C6BA C 0.2270(2) 0.17926(9) 0.26325(16) 0.0323(6) Uani 1 1 d .
H6BA H 0.1939 0.1959 0.2100 0.039 Uiso 1 1 calc R
C7BA C 0.76508(19) 0.21022(9) 0.61370(15) 0.0295(5) Uani 1 1 d .
C8BA C 0.3103(2) 0.20492(9) 0.32792(15) 0.0310(6) Uani 1 1 d .
H8BA H 0.3318 0.2391 0.3172 0.037 Uiso 1 1 calc R
C9BA C 0.6599(2) 0.03729(9) 0.43193(16) 0.0327(6) Uani 1 1 d .
C0CA C 0.30228(19) 0.27565(8) 0.48780(14) 0.0265(5) Uani 1 1 d .
C1CA C 0.6264(2) 0.04343(9) 0.50598(16) 0.0365(6) Uani 1 1 d .
H1CA H 0.6253 0.0139 0.5406 0.044 Uiso 1 1 calc R
C2CA C 0.11785(19) 0.25457(9) 0.50199(16) 0.0318(6) Uani 1 1 d .
H2CA H 0.0729 0.2320 0.5230 0.038 Uiso 1 1 calc R
C3CA C 0.2307(2) 0.24318(9) 0.51676(15) 0.0307(5) Uani 1 1 d .
H3CA H 0.2600 0.2124 0.5475 0.037 Uiso 1 1 calc R
C4CA C 0.5946(2) 0.09252(9) 0.52950(16) 0.0332(6) Uani 1 1 d .
H4CA H 0.5727 0.0953 0.5796 0.040 Uiso 1 1 calc R
C5CA C 0.5011(2) 0.39120(9) 0.56111(17) 0.0379(6) Uani 1 1 d .
H5CA H 0.5276 0.3901 0.5131 0.046 Uiso 1 1 calc R
C6CA C 0.4434(2) 0.34718(9) 0.67157(17) 0.0378(6) Uani 1 1 d .
H6CA H 0.4298 0.3161 0.6982 0.045 Uiso 1 1 calc R
C7CA C 0.6981(2) -0.01666(8) 0.40778(16) 0.0343(6) Uani 1 1 d .
H7CB H 0.6519 -0.0444 0.4213 0.041 Uiso 1 1 calc R
H7CA H 0.6867 -0.0176 0.3454 0.041 Uiso 1 1 calc R
C8CA C 0.2444(2) 0.10413(9) 0.35869(15) 0.0324(6) Uani 1 1 d .
H8CA H 0.2219 0.0702 0.3696 0.039 Uiso 1 1 calc R
C9CA C 0.8572(2) -0.08505(9) 0.44493(18) 0.0388(6) Uani 1 1 d .
H9CB H 0.8066 -0.1097 0.4606 0.047 Uiso 1 1 calc R
H9CA H 0.8512 -0.0911 0.3842 0.047 Uiso 1 1 calc R
C0DA C 0.6604(2) 0.08255(9) 0.38242(17) 0.0402(6) Uani 1 1 d .
H0DA H 0.6824 0.0797 0.3324 0.048 Uiso 1 1 calc R
C1DA C 0.9537(2) 0.17594(10) 0.66700(18) 0.0404(6) Uani 1 1 d .
H1DA H 1.0051 0.1494 0.6656 0.048 Uiso 1 1 calc R
C2DA C 0.7432(2) 0.33659(10) 0.71594(16) 0.0373(6) Uani 1 1 d .
H2DA H 0.6890 0.3626 0.7130 0.045 Uiso 1 1 calc R
C3DA C 0.4431(2) 0.44352(9) 0.66580(19) 0.0417(7) Uani 1 1 d .
C4DA C -0.4878(2) 0.32279(11) 0.24089(18) 0.0476(7) Uani 1 1 d .
H4DA H -0.5011 0.2858 0.2233 0.057 Uiso 1 1 calc R
H4DB H -0.4484 0.3394 0.2042 0.057 Uiso 1 1 calc R
C5DA C 0.8413(2) 0.17080(9) 0.61178(17) 0.0366(6) Uani 1 1 d .
H5DA H 0.8195 0.1415 0.5751 0.044 Uiso 1 1 calc R
C6DA C 0.4251(2) 0.39625(10) 0.70445(19) 0.0467(7) Uani 1 1 d .
H6DA H 0.4003 0.3975 0.7533 0.056 Uiso 1 1 calc R
C7DA C 0.8531(2) 0.34189(11) 0.77438(17) 0.0427(7) Uani 1 1 d .
H7DA H 0.8697 0.3715 0.8107 0.051 Uiso 1 1 calc R
C8DA C 0.9363(2) 0.30526(11) 0.77988(16) 0.0407(6) Uani 1 1 d .
H8DA H 1.0076 0.3105 0.8192 0.049 Uiso 1 1 calc R
C9DA C 0.9144(2) 0.25959(10) 0.72610(15) 0.0353(6) Uani 1 1 d .
C0EA C -0.2953(2) 0.30237(10) 0.35084(16) 0.0389(6) Uani 1 1 d .
H0EA H -0.3008 0.2651 0.3339 0.047 Uiso 1 1 calc R
H0EB H -0.2583 0.3213 0.3147 0.047 Uiso 1 1 calc R
C1EA C 0.8206(2) -0.02818(9) 0.45549(17) 0.0385(6) Uani 1 1 d .
H1EB H 0.8344 -0.0211 0.5171 0.046 Uiso 1 1 calc R
H1EA H 0.8670 -0.0039 0.4345 0.046 Uiso 1 1 calc R
C2EA C 0.9902(2) 0.21812(10) 0.72237(17) 0.0404(6) Uani 1 1 d .
H2EA H 1.0648 0.2196 0.7576 0.048 Uiso 1 1 calc R
C3EA C -0.2254(2) 0.30716(11) 0.44496(17) 0.0424(6) Uani 1 1 d .
H3EA H -0.2669 0.2912 0.4806 0.051 Uiso 1 1 calc R
H3EB H -0.2164 0.3447 0.4598 0.051 Uiso 1 1 calc R
C4EA C -0.4142(2) 0.32507(11) 0.33465(16) 0.0395(6) Uani 1 1 d .
H4EA H -0.4511 0.3055 0.3703 0.047 Uiso 1 1 calc R
H4EB H -0.4079 0.3619 0.3538 0.047 Uiso 1 1 calc R
C5EA C 0.4810(2) 0.43996(9) 0.59425(19) 0.0441(7) Uani 1 1 d .
H5EA H 0.4935 0.4711 0.5673 0.053 Uiso 1 1 calc R
C6EA C 0.0696(2) 0.11775(10) 0.13210(16) 0.0417(6) Uani 1 1 d .
H6EA H 0.1304 0.1250 0.1079 0.050 Uiso 1 1 calc R
H6EB H 0.0276 0.1504 0.1309 0.050 Uiso 1 1 calc R
C7EA C 0.2967(2) 0.50383(10) 0.69507(19) 0.0465(7) Uani 1 1 d .
H7EA H 0.2524 0.4982 0.6347 0.056 Uiso 1 1 calc R
H7EB H 0.2771 0.4756 0.7290 0.056 Uiso 1 1 calc R
C8EA C -0.1103(2) 0.28205(10) 0.46896(17) 0.0379(6) Uani 1 1 d .
H8EB H -0.0795 0.2792 0.5319 0.045 Uiso 1 1 calc R
H8EA H -0.1154 0.2465 0.4443 0.045 Uiso 1 1 calc R
C9EA C -0.0068(3) 0.07505(11) 0.07981(18) 0.0515(8) Uani 1 1 d .
H9EB H -0.0344 0.0863 0.0194 0.062 Uiso 1 1 calc R
H9EA H 0.0368 0.0428 0.0820 0.062 Uiso 1 1 calc R
C0FA C -0.6004(2) 0.35053(11) 0.2264(2) 0.0578(8) Uani 1 1 d .
H0FA H -0.6436 0.3482 0.1659 0.087 Uiso 1 1 calc R
H0FC H -0.5878 0.3873 0.2430 0.087 Uiso 1 1 calc R
H0FB H -0.6409 0.3336 0.2612 0.087 Uiso 1 1 calc R
C1FA C 0.9767(2) -0.09635(11) 0.5008(2) 0.0549(8) Uani 1 1 d .
H1FA H 1.0277 -0.0737 0.4829 0.082 Uiso 1 1 calc R
H1FB H 0.9946 -0.1330 0.4940 0.082 Uiso 1 1 calc R
H1FC H 0.9836 -0.0895 0.5608 0.082 Uiso 1 1 calc R
C2FA C 0.2606(3) 0.55431(12) 0.7234(3) 0.0670(10) Uani 1 1 d .
H2FB H 0.3054 0.5601 0.7835 0.080 Uiso 1 1 calc R
H2FA H 0.2795 0.5825 0.6891 0.080 Uiso 1 1 calc R
C3FA C 0.4176(3) 0.49684(11) 0.7010(3) 0.0671(10) Uani 1 1 d .
H3FB H 0.4631 0.5001 0.7615 0.080 Uiso 1 1 calc R
H3FA H 0.4394 0.5253 0.6686 0.080 Uiso 1 1 calc R
C5FA C 0.1428(3) 0.56095(13) 0.7184(3) 0.0775(11) Uani 1 1 d .
H5FA H 0.0959 0.5517 0.6609 0.116 Uiso 1 1 calc R
H5FC H 0.1294 0.5974 0.7306 0.116 Uiso 1 1 calc R
H5FB H 0.1255 0.5381 0.7604 0.116 Uiso 1 1 calc R
C6FA C -0.1050(3) 0.06262(18) 0.1110(2) 0.0921(14) Uani 1 1 d .
H6FB H -0.1544 0.0933 0.1017 0.111 Uiso 1 1 calc R
H6FA H -0.0785 0.0553 0.1731 0.111 Uiso 1 1 calc R
C4FA C -0.2134(5) -0.03113(18) 0.1814(4) 0.124(2) Uani 1 1 d .
H4FC H -0.2870 -0.0311 0.1886 0.186 Uiso 1 1 calc R
H4FB H -0.1662 -0.0060 0.2212 0.186 Uiso 1 1 calc R
H4FA H -0.1812 -0.0661 0.1933 0.186 Uiso 1 1 calc R
C7FA C -0.1700(7) 0.0152(3) 0.0637(3) 0.233(5) Uani 1 1 d .
H7FA H -0.1679 0.0099 0.0071 0.280 Uiso 1 1 calc R
C8FA C -0.2223(7) -0.01558(19) 0.0889(4) 0.162(3) Uani 1 1 d .
H8FA H -0.2779 -0.0332 0.0458 0.194 Uiso 1 1 calc R

loop_
_atom_site_aniso_label
_atom_site_aniso_U_11
_atom_site_aniso_U_22
_atom_site_aniso_U_33
_atom_site_aniso_U_23
_atom_site_aniso_U_13
_atom_site_aniso_U_12
O 0.0414(11) 0.0366(9) 0.0292(10) 0.0017(7) 0.0016(8) -0.0044(8)
O0AA 0.0262(10) 0.0422(9) 0.0414(11) 0.0050(7) 0.0112(8) 0.0044(7)
C 0.0286(13) 0.0274(11) 0.0284(13) 0.0006(9) 0.0129(10) 0.0003(10)
C0AA 0.0292(14) 0.0278(12) 0.0314(13) -0.0013(10) 0.0119(11) -0.0012(10)
C1AA 0.0295(13) 0.0252(11) 0.0255(12) 0.0024(9) 0.0109(10) 0.0001(9)
C2AA 0.0235(13) 0.0277(12) 0.0329(13) -0.0032(10) 0.0089(10) -0.0002(9)
C3AA 0.0337(14) 0.0311(12) 0.0322(13) 0.0031(10) 0.0132(11) 0.0018(10)
C4AA 0.0278(13) 0.0270(11) 0.0288(13) 0.0007(9) 0.0137(10) 0.0010(9)
C5AA 0.0266(13) 0.0287(11) 0.0305(13) 0.0040(9) 0.0138(11) 0.0036(9)
C6AA 0.0297(13) 0.0257(11) 0.0275(13) 0.0003(9) 0.0130(11) 0.0014(9)
C7AA 0.0293(13) 0.0306(12) 0.0271(13) 0.0000(9) 0.0139(11) -0.0014(10)
C8AA 0.0232(13) 0.0330(12) 0.0308(13) -0.0031(10) 0.0081(10) 0.0029(10)
C9AA 0.0289(14) 0.0380(13) 0.0283(13) -0.0009(10) 0.0131(11) -0.0030(10)
C0BA 0.0276(13) 0.0254(11) 0.0330(13) -0.0008(9) 0.0106(11) 0.0027(9)
C1BA 0.0487(16) 0.0256(12) 0.0399(15) 0.0054(10) 0.0240(13) 0.0062(11)
C2BA 0.0279(13) 0.0259(11) 0.0301(13) -0.0030(9) 0.0123(10) 0.0025(9)
C3BA 0.0292(13) 0.0305(12) 0.0306(13) -0.0043(10) 0.0102(11) 0.0016(10)
C4BA 0.0269(13) 0.0411(13) 0.0262(13) 0.0039(10) 0.0113(11) 0.0010(10)
C5BA 0.0329(14) 0.0286(11) 0.0309(13) 0.0038(10) 0.0077(11) 0.0048(10)
C6BA 0.0335(14) 0.0328(13) 0.0299(13) 0.0036(10) 0.0086(11) 0.0034(10)
C7BA 0.0256(13) 0.0333(12) 0.0319(13) 0.0050(10) 0.0123(11) 0.0011(10)
C8BA 0.0344(14) 0.0253(11) 0.0364(14) -0.0005(10) 0.0155(12) 0.0005(10)
C9BA 0.0319(14) 0.0294(12) 0.0377(14) 0.0009(10) 0.0118(11) 0.0036(10)
C0CA 0.0257(13) 0.0270(11) 0.0280(13) -0.0037(9) 0.0102(10) 0.0029(9)
C1CA 0.0415(16) 0.0305(12) 0.0400(15) 0.0101(10) 0.0164(12) 0.0065(11)
C2CA 0.0270(13) 0.0317(12) 0.0389(14) 0.0019(10) 0.0131(11) -0.0011(10)
C3CA 0.0315(14) 0.0261(11) 0.0353(14) 0.0026(10) 0.0116(11) 0.0020(10)
C4CA 0.0398(15) 0.0322(12) 0.0319(14) 0.0007(10) 0.0173(12) 0.0044(11)
C5CA 0.0436(16) 0.0326(13) 0.0423(16) -0.0004(11) 0.0202(13) -0.0022(11)
C6CA 0.0416(15) 0.0314(13) 0.0476(16) -0.0048(11) 0.0243(13) -0.0031(11)
C7CA 0.0428(16) 0.0250(12) 0.0378(14) 0.0007(10) 0.0161(12) 0.0030(10)
C8CA 0.0360(14) 0.0283(12) 0.0345(14) 0.0021(10) 0.0132(12) -0.0030(10)
C9CA 0.0389(16) 0.0319(13) 0.0469(16) -0.0034(11) 0.0148(13) 0.0028(11)
C0DA 0.0580(18) 0.0337(13) 0.0376(15) 0.0030(11) 0.0277(14) 0.0059(12)
C1DA 0.0319(15) 0.0445(15) 0.0460(16) 0.0116(12) 0.0137(13) 0.0094(12)
C2DA 0.0316(14) 0.0470(15) 0.0356(14) -0.0073(11) 0.0137(12) -0.0016(11)
C3DA 0.0340(15) 0.0312(13) 0.0642(19) -0.0150(12) 0.0215(14) -0.0064(11)
C4DA 0.0468(18) 0.0428(15) 0.0463(17) -0.0037(12) 0.0042(14) 0.0012(12)
C5DA 0.0339(15) 0.0355(13) 0.0423(15) 0.0063(11) 0.0145(12) 0.0063(11)
C6DA 0.0507(18) 0.0426(15) 0.0585(19) -0.0160(13) 0.0339(15) -0.0053(12)
C7DA 0.0366(16) 0.0526(16) 0.0384(15) -0.0132(12) 0.0107(13) -0.0090(12)
C8DA 0.0329(15) 0.0578(16) 0.0297(14) 0.0003(12) 0.0068(11) -0.0055(13)
C9DA 0.0319(15) 0.0469(14) 0.0287(13) 0.0067(11) 0.0118(11) -0.0023(11)
C0EA 0.0381(15) 0.0404(14) 0.0382(15) -0.0005(11) 0.0119(12) 0.0023(11)
C1EA 0.0436(16) 0.0323(13) 0.0406(15) -0.0005(11) 0.0142(13) 0.0034(11)
C2EA 0.0309(15) 0.0525(16) 0.0379(15) 0.0111(12) 0.0108(12) 0.0020(12)
C3EA 0.0328(15) 0.0571(16) 0.0396(16) 0.0042(12) 0.0146(12) 0.0012(12)
C4EA 0.0344(15) 0.0482(15) 0.0356(15) 0.0026(11) 0.0105(12) -0.0002(12)
C5EA 0.0452(17) 0.0268(13) 0.0632(19) 0.0019(12) 0.0210(15) -0.0051(11)
C6EA 0.0485(17) 0.0421(14) 0.0304(14) 0.0024(11) 0.0060(12) 0.0036(12)
C7EA 0.0525(18) 0.0378(14) 0.0489(17) -0.0051(12) 0.0151(14) 0.0031(13)
C8EA 0.0269(14) 0.0473(15) 0.0400(15) 0.0056(11) 0.0109(12) -0.0001(11)
C9EA 0.067(2) 0.0448(15) 0.0341(16) -0.0063(12) 0.0032(14) -0.0046(14)
C0FA 0.0494(19) 0.0474(16) 0.059(2) -0.0013(14) -0.0101(15) 0.0052(14)
C1FA 0.0451(18) 0.0434(15) 0.070(2) -0.0060(14) 0.0087(15) 0.0091(13)
C2FA 0.055(2) 0.0455(17) 0.105(3) -0.0273(17) 0.031(2) -0.0038(15)
C3FA 0.049(2) 0.0403(16) 0.118(3) -0.0295(17) 0.0351(19) -0.0101(13)
C5FA 0.059(2) 0.060(2) 0.116(3) -0.026(2) 0.030(2) 0.0074(16)
C6FA 0.090(3) 0.133(3) 0.048(2) -0.013(2) 0.012(2) -0.063(3)
C4FA 0.158(5) 0.098(3) 0.145(5) -0.054(3) 0.089(4) -0.071(3)
C7FA 0.310(10) 0.322(10) 0.053(3) -0.044(4) 0.034(4) -0.277(9)
C8FA 0.274(9) 0.090(3) 0.075(4) -0.016(3) -0.017(4) -0.071(4)

loop_
_atom_type_symbol
_atom_type_description
_atom_type_scat_dispersion_real
_atom_type_scat_dispersion_imag
_atom_type_scat_source
O O 0.0106 0.0060 'International Tables Vol C Tables 4.2.6.8 and 6.1.1.4'
H H 0.0000 0.0000 'International Tables Vol C Tables 4.2.6.8 and 6.1.1.4'
C C 0.0033 0.0016 'International Tables Vol C Tables 4.2.6.8 and 6.1.1.4'

loop_
_geom_angle_atom_site_label_1
_geom_angle_atom_site_label_2
_geom_angle_atom_site_label_3
_geom_angle
C3BA O C6EA 118.42(18)
C8AA O0AA C8EA 117.16(17)
C5AA C C6AA 118.79(19)
C5AA C C0BA 118.9(2)
C6AA C C0BA 122.3(2)
C5BA C0AA C0CA 120.8(2)
C4AA C1AA C6AA 120.3(2)
C4AA C1AA C0CA 119.56(19)
C6AA C1AA C0CA 119.77(19)
C6CA C2AA C5CA 118.1(2)
C6CA C2AA C4AA 121.0(2)
C5CA C2AA C4AA 120.8(2)
C8CA C3AA C2BA 121.1(2)
C7AA C4AA C1AA 118.70(19)
C7AA C4AA C2AA 119.1(2)
C1AA C4AA C2AA 122.1(2)
C C5AA C7AA 120.4(2)
C C5AA C7BA 131.7(2)
C7AA C5AA C7BA 107.93(19)
C C6AA C1AA 120.6(2)
C C6AA C2BA 120.48(19)
C1AA C6AA C2BA 118.86(19)
C4AA C7AA C5AA 121.1(2)
C4AA C7AA C9AA 130.6(2)
C5AA C7AA C9AA 108.24(19)
O0AA C8AA C2CA 124.3(2)
O0AA C8AA C5BA 116.5(2)
C2CA C8AA C5BA 119.2(2)
C2DA C9AA C4BA 118.1(2)
C2DA C9AA C7AA 136.0(2)
C4BA C9AA C7AA 105.95(19)
C1BA C0BA C4CA 117.6(2)
C1BA C0BA C 121.89(19)
C4CA C0BA C 120.5(2)
C0BA C1BA C0DA 120.8(2)
C8BA C2BA C3AA 117.3(2)
C8BA C2BA C6AA 120.74(19)
C3AA C2BA C6AA 121.9(2)
O C3BA C8CA 115.4(2)
O C3BA C6BA 125.2(2)
C8CA C3BA C6BA 119.3(2)
C9DA C4BA C9AA 124.0(2)
C9DA C4BA C7BA 124.2(2)
C9AA C4BA C7BA 111.8(2)
C0AA C5BA C8AA 121.0(2)
C8BA C6BA C3BA 119.4(2)
C5DA C7BA C4BA 118.1(2)
C5DA C7BA C5AA 135.9(2)
C4BA C7BA C5AA 106.02(19)
C6BA C8BA C2BA 122.4(2)
C1CA C9BA C0DA 117.2(2)
C1CA C9BA C7CA 121.2(2)
C0DA C9BA C7CA 121.6(2)
C3CA C0CA C0AA 116.8(2)
C3CA C0CA C1AA 118.66(19)
C0AA C0CA C1AA 124.5(2)
C4CA C1CA C9BA 121.4(2)
C3CA C2CA C8AA 119.1(2)
C2CA C3CA C0CA 123.0(2)
C1CA C4CA C0BA 121.4(2)
C5EA C5CA C2AA 120.3(2)
C2AA C6CA C6DA 120.8(2)
C1EA C7CA C9BA 112.7(2)
C3AA C8CA C3BA 120.4(2)
C1FA C9CA C1EA 112.5(2)
C9BA C0DA C1BA 121.6(2)
C2EA C1DA C5DA 123.1(2)
C9AA C2DA C7DA 118.7(2)
C5EA C3DA C6DA 117.6(2)
C5EA C3DA C3FA 122.1(3)
C6DA C3DA C3FA 120.2(3)
C4EA C4DA C0FA 112.8(2)
C7BA C5DA C1DA 118.5(2)
C6CA C6DA C3DA 121.3(2)
C8DA C7DA C2DA 122.8(2)
C7DA C8DA C9DA 120.3(2)
C4BA C9DA C8DA 116.0(2)
C4BA C9DA C2EA 116.0(2)
C8DA C9DA C2EA 127.9(2)
C3EA C0EA C4EA 111.9(2)
C7CA C1EA C9CA 114.3(2)
C1DA C2EA C9DA 120.1(2)
C0EA C3EA C8EA 116.0(2)
C4DA C4EA C0EA 114.6(2)
C3DA C5EA C5CA 121.9(2)
O C6EA C9EA 107.4(2)
C2FA C7EA C3FA 118.9(2)
O0AA C8EA C3EA 108.6(2)
C6FA C9EA C6EA 113.8(3)
C5FA C2FA C7EA 118.9(3)
C7EA C3FA C3DA 113.6(2)
C9EA C6FA C7FA 111.4(4)
C8FA C7FA C6FA 128.4(5)
C7FA C8FA C4FA 129.5(5)

loop_
_geom_bond_atom_site_label_1
_geom_bond_atom_site_label_2
_geom_bond_distance
O C3BA 1.363(3)
O C6EA 1.440(3)
O0AA C8AA 1.374(3)
O0AA C8EA 1.439(3)
C C5AA 1.392(3)
C C6AA 1.413(3)
C C0BA 1.496(3)
C0AA C5BA 1.384(3)
C0AA C0CA 1.397(3)
C1AA C4AA 1.410(3)
C1AA C6AA 1.416(3)
C1AA C0CA 1.495(3)
C2AA C6CA 1.385(3)
C2AA C5CA 1.394(3)
C2AA C4AA 1.497(3)
C3AA C8CA 1.384(3)
C3AA C2BA 1.399(3)
C4AA C7AA 1.391(3)
C5AA C7AA 1.428(3)
C5AA C7BA 1.484(3)
C6AA C2BA 1.499(3)
C7AA C9AA 1.484(3)
C8AA C2CA 1.385(3)
C8AA C5BA 1.386(3)
C9AA C2DA 1.374(3)
C9AA C4BA 1.416(3)
C0BA C1BA 1.386(3)
C0BA C4CA 1.392(3)
C1BA C0DA 1.392(3)
C2BA C8BA 1.386(3)
C3BA C8CA 1.390(3)
C3BA C6BA 1.391(3)
C4BA C9DA 1.401(3)
C4BA C7BA 1.420(3)
C6BA C8BA 1.384(3)
C7BA C5DA 1.379(3)
C9BA C1CA 1.387(3)
C9BA C0DA 1.389(3)
C9BA C7CA 1.525(3)
C0CA C3CA 1.391(3)
C1CA C4CA 1.383(3)
C2CA C3CA 1.383(3)
C5CA C5EA 1.388(3)
C6CA C6DA 1.387(3)
C7CA C1EA 1.513(3)
C9CA C1FA 1.514(4)
C9CA C1EA 1.524(3)
C1DA C2EA 1.369(4)
C1DA C5DA 1.418(4)
C2DA C7DA 1.412(4)
C3DA C5EA 1.375(4)
C3DA C6DA 1.389(4)
C3DA C3FA 1.524(4)
C4DA C4EA 1.509(4)
C4DA C0FA 1.520(4)
C7DA C8DA 1.369(4)
C8DA C9DA 1.412(4)
C9DA C2EA 1.420(4)
C0EA C3EA 1.504(4)
C0EA C4EA 1.535(3)
C3EA C8EA 1.506(3)
C6EA C9EA 1.508(4)
C7EA C2FA 1.464(4)
C7EA C3FA 1.492(4)
C9EA C6FA 1.492(5)
C2FA C5FA 1.455(4)
C6FA C7FA 1.509(6)
C4FA C8FA 1.511(7)
C7FA C8FA 1.161(7)

loop_
_geom_torsion_atom_site_label_1
_geom_torsion_atom_site_label_2
_geom_torsion_atom_site_label_3
_geom_torsion_atom_site_label_4
_geom_torsion
C6AA C1AA C4AA C7AA -4.7(3)
C0CA C1AA C4AA C7AA 168.34(19)
C6AA C1AA C4AA C2AA 178.09(19)
C0CA C1AA C4AA C2AA -8.9(3)
C6CA C2AA C4AA C7AA -91.8(3)
C5CA C2AA C4AA C7AA 85.0(3)
C6CA C2AA C4AA C1AA 85.5(3)
C5CA C2AA C4AA C1AA -97.8(3)
C6AA C C5AA C7AA -1.3(3)
C0BA C C5AA C7AA -179.01(19)
C6AA C C5AA C7BA 178.6(2)
C0BA C C5AA C7BA 0.9(4)
C5AA C C6AA C1AA -1.2(3)
C0BA C C6AA C1AA 176.40(19)
C5AA C C6AA C2BA 176.9(2)
C0BA C C6AA C2BA -5.4(3)
C4AA C1AA C6AA C 4.3(3)
C0CA C1AA C6AA C -168.7(2)
C4AA C1AA C6AA C2BA -173.9(2)
C0CA C1AA C6AA C2BA 13.1(3)
C1AA C4AA C7AA C5AA 2.2(3)
C2AA C4AA C7AA C5AA 179.49(19)
C1AA C4AA C7AA C9AA -174.3(2)
C2AA C4AA C7AA C9AA 3.0(4)
C C5AA C7AA C4AA 0.8(3)
C7BA C5AA C7AA C4AA -179.10(19)
C C5AA C7AA C9AA 178.0(2)
C7BA C5AA C7AA C9AA -1.9(2)
C8EA O0AA C8AA C2CA 3.2(3)
C8EA O0AA C8AA C5BA -176.6(2)
C4AA C7AA C9AA C2DA -0.7(5)
C5AA C7AA C9AA C2DA -177.5(3)
C4AA C7AA C9AA C4BA 178.6(2)
C5AA C7AA C9AA C4BA 1.7(2)
C5AA C C0BA C1BA -94.2(3)
C6AA C C0BA C1BA 88.2(3)
C5AA C C0BA C4CA 83.7(3)
C6AA C C0BA C4CA -93.9(3)
C4CA C0BA C1BA C0DA 0.6(4)
C C0BA C1BA C0DA 178.6(2)
C8CA C3AA C2BA C8BA -0.6(3)
C8CA C3AA C2BA C6AA 178.4(2)
C C6AA C2BA C8BA -118.5(2)
C1AA C6AA C2BA C8BA 59.7(3)
C C6AA C2BA C3AA 62.6(3)
C1AA C6AA C2BA C3AA -119.2(2)
C6EA O C3BA C8CA -171.1(2)
C6EA O C3BA C6BA 7.5(3)
C2DA C9AA C4BA C9DA -0.3(3)
C7AA C9AA C4BA C9DA -179.8(2)
C2DA C9AA C4BA C7BA 178.5(2)
C7AA C9AA C4BA C7BA -0.9(3)
C0CA C0AA C5BA C8AA 0.3(3)
O0AA C8AA C5BA C0AA -179.1(2)
C2CA C8AA C5BA C0AA 1.0(3)
O C3BA C6BA C8BA -178.8(2)
C8CA C3BA C6BA C8BA -0.3(3)
C9DA C4BA C7BA C5DA -2.6(3)
C9AA C4BA C7BA C5DA 178.6(2)
C9DA C4BA C7BA C5AA 178.6(2)
C9AA C4BA C7BA C5AA -0.3(2)
C C5AA C7BA C5DA 2.9(4)
C7AA C5AA C7BA C5DA -177.2(3)
C C5AA C7BA C4BA -178.6(2)
C7AA C5AA C7BA C4BA 1.3(2)
C3BA C6BA C8BA C2BA 0.6(4)
C3AA C2BA C8BA C6BA -0.2(3)
C6AA C2BA C8BA C6BA -179.2(2)
C5BA C0AA C0CA C3CA -1.1(3)
C5BA C0AA C0CA C1AA -179.7(2)
C4AA C1AA C0CA C3CA -112.1(2)
C6AA C1AA C0CA C3CA 61.0(3)
C4AA C1AA C0CA C0AA 66.5(3)
C6AA C1AA C0CA C0AA -120.4(2)
C0DA C9BA C1CA C4CA 0.1(4)
C7CA C9BA C1CA C4CA 178.2(2)
O0AA C8AA C2CA C3CA 178.7(2)
C5BA C8AA C2CA C3CA -1.5(3)
C8AA C2CA C3CA C0CA 0.7(4)
C0AA C0CA C3CA C2CA 0.6(3)
C1AA C0CA C3CA C2CA 179.3(2)
C9BA C1CA C4CA C0BA 0.1(4)
C1BA C0BA C4CA C1CA -0.5(4)
C C0BA C4CA C1CA -178.5(2)
C6CA C2AA C5CA C5EA -0.8(4)
C4AA C2AA C5CA C5EA -177.6(2)
C5CA C2AA C6CA C6DA 0.0(4)
C4AA C2AA C6CA C6DA 176.8(2)
C1CA C9BA C7CA C1EA -83.3(3)
C0DA C9BA C7CA C1EA 94.7(3)
C2BA C3AA C8CA C3BA 0.9(4)
O C3BA C8CA C3AA 178.2(2)
C6BA C3BA C8CA C3AA -0.5(3)
C1CA C9BA C0DA C1BA 0.0(4)
C7CA C9BA C0DA C1BA -178.0(2)
C0BA C1BA C0DA C9BA -0.4(4)
C4BA C9AA C2DA C7DA -1.1(3)
C7AA C9AA C2DA C7DA 178.1(2)
C4BA C7BA C5DA C1DA 1.2(3)
C5AA C7BA C5DA C1DA 179.6(2)
C2EA C1DA C5DA C7BA 0.2(4)
C2AA C6CA C6DA C3DA 0.8(4)
C5EA C3DA C6DA C6CA -0.7(4)
C3FA C3DA C6DA C6CA 177.4(3)
C9AA C2DA C7DA C8DA 1.4(4)
C2DA C7DA C8DA C9DA -0.2(4)
C9AA C4BA C9DA C8DA 1.5(3)
C7BA C4BA C9DA C8DA -177.3(2)
C9AA C4BA C9DA C2EA -178.9(2)
C7BA C4BA C9DA C2EA 2.4(3)
C7DA C8DA C9DA C4BA -1.1(3)
C7DA C8DA C9DA C2EA 179.3(2)
C9BA C7CA C1EA C9CA 170.4(2)
C1FA C9CA C1EA C7CA -174.3(2)
C5DA C1DA C2EA C9DA -0.3(4)
C4BA C9DA C2EA C1DA -0.9(3)
C8DA C9DA C2EA C1DA 178.7(2)
C4EA C0EA C3EA C8EA 175.3(2)
C0FA C4DA C4EA C0EA -174.4(2)
C3EA C0EA C4EA C4DA 178.5(2)
C6DA C3DA C5EA C5CA -0.1(4)
C3FA C3DA C5EA C5CA -178.2(3)
C2AA C5CA C5EA C3DA 0.8(4)
C3BA O C6EA C9EA 174.4(2)
C8AA O0AA C8EA C3EA 176.1(2)
C0EA C3EA C8EA O0AA 73.8(3)
O C6EA C9EA C6FA 61.7(3)
C3FA C7EA C2FA C5FA -179.4(4)
C2FA C7EA C3FA C3DA -177.5(3)
C5EA C3DA C3FA C7EA 116.1(3)
C6DA C3DA C3FA C7EA -62.1(4)
C6EA C9EA C6FA C7FA -172.9(4)
C9EA C6FA C7FA C8FA 150.8(11)
C6FA C7FA C8FA C4FA -23.3(18)
